data_4334429
loop_
_publ_author_name
'Simon S. Iremonger'
'Ramanathan Vaidhyanathan'
'Roger K. Mah'
'George K. H. Shimizu'

_publ_section_title
;
 Zn7O2(RCOO)10 Clusters and Nitro Aromatic Linkers in a Porous
 Metal-Organic Framework
;
_journal_name_full 'Inorganic Chemistry'
_journal_page_first 4124
_journal_page_last 4126
_journal_paper_doi 10.1021/ic302127y
_journal_volume 52
_journal_year 2013
_chemical_formula_sum 'C12 H24 N6 O12 Zn2'
_chemical_formula_weight 575.11
_chemical_name_common 'Zinc nitroterephthalate'
_chemical_name_systematic 'Zinc nitroterephthalate'
_space_group_IT_number 12
_symmetry_cell_setting monoclinic
_symmetry_space_group_name_Hall '-C 2y'
_symmetry_space_group_name_H-M 'C 1 2/m 1'
_atom_sites_solution_hydrogens geom
_atom_sites_solution_primary direct
_atom_sites_solution_secondary difmap
_audit_creation_method SHELXL-97
_cell_angle_alpha 90.00
_cell_angle_beta 96.973(4)
_cell_angle_gamma 90.00
_cell_formula_units_Z 8
_cell_length_a 18.3609(8)
_cell_length_b 18.2320(9)
_cell_length_c 14.1621(7)
_cell_measurement_temperature 100(2)
_cell_volume 4705.8(4)
_computing_structure_refinement 'SHELXL-97 (Sheldrick, 2008)'
_computing_structure_solution 'SHELXS-97 (Sheldrick, 2008)'
_diffrn_ambient_temperature 100(2)
_diffrn_measured_fraction_theta_full 0.931
_diffrn_measured_fraction_theta_max 0.931
_diffrn_radiation_monochromator graphite
_diffrn_radiation_source 'fine-focus sealed tube'
_diffrn_radiation_type MoK\a
_diffrn_radiation_wavelength 1.54178
_diffrn_reflns_av_R_equivalents 0.0619
_diffrn_reflns_av_sigmaI/netI 0.0520
_diffrn_reflns_limit_h_max 21
_diffrn_reflns_limit_h_min -16
_diffrn_reflns_limit_k_max 20
_diffrn_reflns_limit_k_min -21
_diffrn_reflns_limit_l_max 16
_diffrn_reflns_limit_l_min -16
_diffrn_reflns_number 23013
_diffrn_reflns_theta_full 63.96
_diffrn_reflns_theta_max 63.96
_diffrn_reflns_theta_min 3.14
_exptl_absorpt_coefficient_mu 3.121
_exptl_crystal_colour Brown
_exptl_crystal_density_diffrn 1.624
_exptl_crystal_description Cube-shaped
_exptl_crystal_F_000 2352
_exptl_crystal_size_max 0.09
_exptl_crystal_size_mid 0.09
_exptl_crystal_size_min 0.09
_refine_diff_density_max 1.654
_refine_diff_density_min -0.661
_refine_diff_density_rms 0.106
_refine_ls_extinction_method none
_refine_ls_goodness_of_fit_ref 1.062
_refine_ls_hydrogen_treatment mixed
_refine_ls_matrix_type full
_refine_ls_number_parameters 190
_refine_ls_number_reflns 3768
_refine_ls_number_restraints 0
_refine_ls_restrained_S_all 1.062
_refine_ls_R_factor_all 0.0763
_refine_ls_R_factor_gt 0.0558
_refine_ls_shift/su_max 0.001
_refine_ls_shift/su_mean 0.000
_refine_ls_structure_factor_coef Fsqd
_refine_ls_weighting_details 'calc w=1/[\s^2^(Fo^2^)+(0.1000P)^2^+0.5000P] where P=(Fo^2^+2Fc^2^)/3'
_refine_ls_weighting_scheme calc
_refine_ls_wR_factor_gt 0.1500
_refine_ls_wR_factor_ref 0.1600
_reflns_number_gt 2621
_reflns_number_total 3768
_reflns_threshold_expression >2sigma(I)
_cod_data_source_file ic302127y_si_002.cif
_cod_data_source_block platon
_cod_database_code 4334429

loop_
_symmetry_equiv_pos_as_xyz
'x, y, z'
'-x, y, -z'
'x+1/2, y+1/2, z'
'-x+1/2, y+1/2, -z'
'-x, -y, -z'
'x, -y, z'
'-x+1/2, -y+1/2, -z'
'x+1/2, -y+1/2, z'

loop_
_atom_site_label
_atom_site_type_symbol
_atom_site_fract_x
_atom_site_fract_y
_atom_site_fract_z
_atom_site_U_iso_or_equiv
_atom_site_adp_type
_atom_site_occupancy
_atom_site_symmetry_multiplicity
_atom_site_calc_flag
_atom_site_refinement_flags
C8 C 1.0400(2) 0.8582(3) 0.3924(4) 0.0399(13) Uani 1 1 d .
Zn1 Zn 1.0000 1.0000 0.5000 0.0391(4) Uani 1 4 d S
Zn2 Zn 0.83416(4) 1.0000 0.50514(7) 0.0395(3) Uani 1 2 d S
Zn3 Zn 0.89770(3) 0.91494(3) 0.33517(5) 0.0368(2) Uani 1 1 d .
O3 O 0.97477(15) 0.83874(16) 0.3658(2) 0.0409(9) Uani 1 1 d .
O1 O 0.76699(16) 0.91402(18) 0.4652(3) 0.0446(9) Uani 1 1 d .
C7 C 0.6612(2) 0.8032(3) 0.4708(4) 0.0399(12) Uani 1 1 d .
C6 C 0.6091(2) 0.7487(3) 0.4669(4) 0.0436(13) Uani 1 1 d .
C3 C 0.6946(3) 0.7625(3) 0.3206(5) 0.0590(17) Uani 1 1 d .
C2 C 0.7058(2) 0.8096(3) 0.3978(4) 0.0405(13) Uani 1 1 d .
C4 C 0.6412(3) 0.7105(3) 0.3180(4) 0.0569(16) Uani 1 1 d .
C5 C 0.5976(2) 0.7002(3) 0.3916(4) 0.0399(12) Uani 1 1 d .
N3 N 0.6291(3) 0.6641(4) 0.2344(5) 0.100(2) Uani 1 1 d .
O5 O 0.9171(2) 0.9375(2) 0.2063(3) 0.0596(11) Uani 1 1 d .
C9 C 0.9302(4) 1.0000 0.1710(6) 0.049(2) Uani 1 2 d S
C10 C 0.9626(4) 1.0000 0.0804(6) 0.054(2) Uani 1 2 d S
C11 C 0.9817(4) 0.9342(3) 0.0402(5) 0.071(2) Uani 1 1 d .
O2 O 0.81043(17) 0.85749(19) 0.3412(3) 0.0559(11) Uani 1 1 d .
C1 C 0.7656(2) 0.8655(3) 0.4031(4) 0.0396(13) Uani 1 1 d .
O100 O 0.90724(19) 1.0000 0.4163(3) 0.0319(11) Uani 1 2 d S
O7 O 0.5824(2) 0.6195(3) 0.2257(3) 0.0837(15) Uani 1 1 d .
O8 O 0.6652(6) 0.6748(6) 0.1710(6) 0.304(8) Uani 1 1 d .
O4 O 1.05997(17) 0.91910(18) 0.4238(2) 0.0413(8) Uiso 1 1 d .
O10 O 0.8053(3) 1.0000 0.6363(4) 0.0647(15) Uiso 1 2 d S

loop_
_atom_site_aniso_label
_atom_site_aniso_U_11
_atom_site_aniso_U_22
_atom_site_aniso_U_33
_atom_site_aniso_U_23
_atom_site_aniso_U_13
_atom_site_aniso_U_12
C8 0.027(3) 0.041(3) 0.055(4) 0.000(3) 0.019(2) -0.0014(18)
Zn1 0.0205(6) 0.0341(7) 0.0639(10) 0.000 0.0097(6) 0.000
Zn2 0.0298(5) 0.0339(5) 0.0588(7) 0.000 0.0220(4) 0.000
Zn3 0.0239(4) 0.0341(4) 0.0560(5) -0.0003(3) 0.0190(3) -0.0017(2)
O3 0.0255(17) 0.0375(19) 0.063(3) 0.0019(17) 0.0171(16) 0.0028(12)
O1 0.0285(18) 0.042(2) 0.066(3) 0.002(2) 0.0176(16) -0.0078(13)
C7 0.032(3) 0.038(3) 0.052(4) -0.001(3) 0.014(2) -0.0071(19)
C6 0.026(2) 0.048(3) 0.059(4) -0.001(3) 0.017(2) -0.0029(19)
C3 0.043(3) 0.068(4) 0.071(4) -0.015(4) 0.030(3) -0.020(3)
C2 0.027(3) 0.040(3) 0.056(4) 0.005(3) 0.009(2) -0.0025(19)
C4 0.057(3) 0.064(4) 0.056(4) -0.020(3) 0.031(3) -0.024(3)
C5 0.025(2) 0.041(3) 0.056(4) -0.003(3) 0.016(2) -0.0016(18)
N3 0.098(4) 0.119(5) 0.099(5) -0.054(4) 0.070(4) -0.066(4)
O5 0.076(3) 0.054(2) 0.054(3) 0.003(2) 0.032(2) 0.0007(19)
C9 0.053(5) 0.054(5) 0.043(5) 0.000 0.016(4) 0.000
C10 0.059(5) 0.056(5) 0.052(6) 0.000 0.023(4) 0.000
C11 0.097(5) 0.061(4) 0.065(5) -0.003(4) 0.050(4) -0.008(3)
O2 0.0344(18) 0.055(2) 0.083(3) -0.014(2) 0.0270(19) -0.0180(15)
C1 0.027(2) 0.037(3) 0.057(4) 0.002(3) 0.016(2) -0.0020(18)
O100 0.024(2) 0.028(2) 0.046(3) 0.000 0.0133(19) 0.000
O7 0.076(3) 0.099(3) 0.084(3) -0.039(3) 0.042(3) -0.050(3)
O8 0.399(13) 0.370(12) 0.194(8) -0.207(9) 0.239(9) -0.333(12)

loop_
_atom_type_symbol
_atom_type_description
_atom_type_scat_dispersion_real
_atom_type_scat_dispersion_imag
_atom_type_scat_source
C C 0.0181 0.0091 'International Tables Vol C Tables 4.2.6.8 and 6.1.1.4'
H H 0.0000 0.0000 'International Tables Vol C Tables 4.2.6.8 and 6.1.1.4'
N N 0.0311 0.0180 'International Tables Vol C Tables 4.2.6.8 and 6.1.1.4'
O O 0.0492 0.0322 'International Tables Vol C Tables 4.2.6.8 and 6.1.1.4'
Zn Zn -1.5491 0.6778 'International Tables Vol C Tables 4.2.6.8 and 6.1.1.4'

loop_
_geom_angle_atom_site_label_1
_geom_angle_atom_site_label_2
_geom_angle_atom_site_label_3
_geom_angle
_geom_angle_site_symmetry_1
_geom_angle_site_symmetry_3
O4 C8 O3 126.2(4) . .
O4 C8 C5 117.5(4) . 8_565
O3 C8 C5 116.2(4) . 8_565
O100 Zn1 O100 179.999(1) 5_776 .
O100 Zn1 O4 98.85(12) 5_776 2_756
O100 Zn1 O4 81.15(12) . 2_756
O100 Zn1 O4 98.85(12) 5_776 5_776
O100 Zn1 O4 81.15(12) . 5_776
O4 Zn1 O4 84.20(16) 2_756 5_776
O100 Zn1 O4 81.15(12) 5_776 6_575
O100 Zn1 O4 98.85(12) . 6_575
O4 Zn1 O4 180.00(12) 2_756 6_575
O4 Zn1 O4 95.80(16) 5_776 6_575
O100 Zn1 O4 81.15(12) 5_776 .
O100 Zn1 O4 98.85(12) . .
O4 Zn1 O4 95.80(16) 2_756 .
O4 Zn1 O4 180.00(12) 5_776 .
O4 Zn1 O4 84.20(16) 6_575 .
O100 Zn1 Zn2 38.40(11) 5_776 5_776
O100 Zn1 Zn2 141.60(11) . 5_776
O4 Zn1 Zn2 124.85(8) 2_756 5_776
O4 Zn1 Zn2 124.85(8) 5_776 5_776
O4 Zn1 Zn2 55.15(8) 6_575 5_776
O4 Zn1 Zn2 55.15(8) . 5_776
O100 Zn2 O10 152.2(2) . .
O100 Zn2 O1 105.24(13) . .
O10 Zn2 O1 92.18(14) . .
O100 Zn2 O1 105.23(13) . 6_575
O10 Zn2 O1 92.18(14) . 6_575
O1 Zn2 O1 100.98(19) . 6_575
O2 Zn3 O100 115.34(15) . .
O2 Zn3 O5 113.86(17) . .
O100 Zn3 O5 112.09(15) . .
O2 Zn3 O3 100.59(14) . .
O100 Zn3 O3 114.89(15) . .
O5 Zn3 O3 98.36(14) . .
O2 Zn3 Zn3 122.97(11) . 6_575
O100 Zn3 Zn3 36.34(11) . 6_575
O5 Zn3 Zn3 77.81(11) . 6_575
O3 Zn3 Zn3 134.20(9) . 6_575
C8 O3 Zn3 119.4(3) . .
C1 O1 Zn2 134.7(3) . .
C6 C7 C2 119.8(5) . .
C7 C6 C5 122.2(4) . .
C4 C3 C2 119.4(4) . .
C3 C2 C7 119.2(4) . .
C3 C2 C1 120.0(4) . .
C7 C2 C1 120.8(5) . .
C3 C4 C5 123.2(5) . .
C3 C4 N3 117.9(4) . .
C5 C4 N3 118.9(4) . .
C6 C5 C4 116.1(4) . .
C6 C5 C8 119.3(4) . 8_465
C4 C5 C8 124.5(5) . 8_465
O7 N3 O8 119.9(6) . .
O7 N3 C4 121.7(5) . .
O8 N3 C4 118.3(5) . .
C9 O5 Zn3 128.3(4) . .
O5 C9 O5 126.0(7) . 6_575
O5 C9 C10 117.0(3) . .
O5 C9 C10 117.0(3) 6_575 .
C11 C10 C11 119.2(7) . 6_575
C11 C10 C9 120.2(4) . .
C11 C10 C9 120.2(4) 6_575 .
C11 C11 C10 120.4(3) 2_755 .
C1 O2 Zn3 125.1(3) . .
O1 C1 O2 127.2(4) . .
O1 C1 C2 118.2(4) . .
O2 C1 C2 114.6(5) . .
Zn3 O100 Zn3 107.3(2) 6_575 .
Zn3 O100 Zn2 111.45(12) 6_575 .
Zn3 O100 Zn2 111.45(12) . .
Zn3 O100 Zn1 111.81(12) 6_575 .
Zn3 O100 Zn1 111.81(12) . .
Zn2 O100 Zn1 103.1(2) . .
C8 O4 Zn1 129.4(3) . .

loop_
_geom_bond_atom_site_label_1
_geom_bond_atom_site_label_2
_geom_bond_distance
_geom_bond_site_symmetry_2
C8 O4 1.235(5) .
C8 O3 1.262(5) .
C8 C5 1.502(6) 8_565
Zn1 O100 1.953(4) 5_776
Zn1 O100 1.953(4) .
Zn1 O4 2.200(3) 2_756
Zn1 O4 2.200(3) 5_776
Zn1 O4 2.200(3) 6_575
Zn1 O4 2.200(3) .
Zn1 Zn2 3.0547(8) 5_776
Zn2 O100 1.948(4) .
Zn2 O10 1.993(6) .
Zn2 O1 2.032(3) .
Zn2 O1 2.032(3) 6_575
Zn3 O2 1.925(3) .
Zn3 O100 1.925(3) .
Zn3 O5 1.945(4) .
Zn3 O3 1.993(3) .
Zn3 Zn3 3.1014(12) 6_575
O1 C1 1.246(6) .
C7 C6 1.375(6) .
C7 C2 1.399(6) .
C6 C5 1.382(7) .
C3 C4 1.361(7) .
C3 C2 1.385(7) .
C2 C1 1.494(6) .
C4 C5 1.403(6) .
C4 N3 1.450(7) .
C5 C8 1.503(6) 8_465
N3 O7 1.177(6) .
N3 O8 1.196(7) .
O5 C9 1.279(5) .
C9 O5 1.279(5) 6_575
C9 C10 1.479(10) .
C10 C11 1.391(7) .
C10 C11 1.391(7) 6_575
C11 C11 1.390(11) 2_755
O2 C1 1.282(6) .
O100 Zn3 1.925(3) 6_575
